data_1512113
loop_
_publ_author_name
'Wang, Yi-Feng'
'Zhang, Feng-Lian'
'Chiba, Shunsuke'

_publ_contact_author
;
Dr Shunsuke Chiba
Division of Chemistry and Biological Chemistry
School of Physical and Mathematical Sciences
Nanyang Technological University
21 Nanyang Link
Singapore 637371
Singapore
;
_publ_section_title
;
 Oxidative radical skeletal rearrangement induced by molecular oxygen:
 synthesis of quinazolinones.
;
_journal_issue 11
_journal_name_full 'Organic letters'
_journal_page_first 2842
_journal_page_last 2845
_journal_paper_doi 10.1021/ol4011745
_journal_volume 15
_journal_year 2013
_chemical_formula_moiety 'C20 H15 N3 O'
_chemical_formula_sum 'C20 H15 N3 O'
_chemical_formula_weight 313.35
_chemical_name_systematic
; 
 ? 
;
_space_group_IT_number 61
_symmetry_cell_setting orthorhombic
_symmetry_space_group_name_Hall '-P 2ac 2ab'
_symmetry_space_group_name_H-M 'P b c a'
_atom_sites_solution_hydrogens geom
_atom_sites_solution_primary direct
_atom_sites_solution_secondary difmap
_audit_creation_method SHELXL-97
_cell_angle_alpha 90.00
_cell_angle_beta 90.00
_cell_angle_gamma 90.00
_cell_formula_units_Z 8
_cell_length_a 11.6161(3)
_cell_length_b 8.1844(2)
_cell_length_c 31.4284(8)
_cell_measurement_reflns_used 3331
_cell_measurement_temperature 103(2)
_cell_measurement_theta_max 29.85
_cell_measurement_theta_min 2.59
_cell_volume 2987.92(13)
_computing_cell_refinement 'Bruker SAINT'
_computing_data_collection 'Bruker APEX2'
_computing_data_reduction 'Bruker SAINT'
_computing_molecular_graphics 'Bruker SHELXTL'
_computing_publication_material 'Bruker SHELXTL'
_computing_structure_refinement 'SHELXL-97 (Sheldrick, 2008)'
_computing_structure_solution 'SHELXS-97 (Sheldrick, 2008)'
_diffrn_ambient_temperature 103(2)
_diffrn_measured_fraction_theta_full 0.996
_diffrn_measured_fraction_theta_max 0.965
_diffrn_measurement_device_type 'Bruker APEX-II CCD'
_diffrn_measurement_method '\f and \w scans'
_diffrn_radiation_monochromator graphite
_diffrn_radiation_source 'fine-focus sealed tube'
_diffrn_radiation_type MoK\a
_diffrn_radiation_wavelength 0.71073
_diffrn_reflns_av_R_equivalents 0.0548
_diffrn_reflns_av_sigmaI/netI 0.0485
_diffrn_reflns_limit_h_max 16
_diffrn_reflns_limit_h_min -16
_diffrn_reflns_limit_k_max 11
_diffrn_reflns_limit_k_min -10
_diffrn_reflns_limit_l_max 44
_diffrn_reflns_limit_l_min -45
_diffrn_reflns_number 20249
_diffrn_reflns_theta_full 25.00
_diffrn_reflns_theta_max 30.65
_diffrn_reflns_theta_min 1.30
_exptl_absorpt_coefficient_mu 0.089
_exptl_absorpt_correction_T_max 0.9947
_exptl_absorpt_correction_T_min 0.9654
_exptl_absorpt_correction_type multi-scan
_exptl_absorpt_process_details sadabs
_exptl_crystal_colour colourless
_exptl_crystal_density_diffrn 1.393
_exptl_crystal_density_method 'not measured'
_exptl_crystal_description needle
_exptl_crystal_F_000 1312
_exptl_crystal_size_max 0.40
_exptl_crystal_size_mid 0.14
_exptl_crystal_size_min 0.06
_refine_diff_density_max 0.433
_refine_diff_density_min -0.472
_refine_diff_density_rms 0.125
_refine_ls_extinction_method none
_refine_ls_goodness_of_fit_ref 1.105
_refine_ls_hydrogen_treatment constr
_refine_ls_matrix_type full
_refine_ls_number_parameters 217
_refine_ls_number_reflns 4465
_refine_ls_number_restraints 0
_refine_ls_restrained_S_all 1.105
_refine_ls_R_factor_all 0.0804
_refine_ls_R_factor_gt 0.0502
_refine_ls_shift/su_max 0.001
_refine_ls_shift/su_mean 0.000
_refine_ls_structure_factor_coef Fsqd
_refine_ls_weighting_details 'calc w=1/[\s^2^(Fo^2^)+(0.0951P)^2^+0.1590P] where P=(Fo^2^+2Fc^2^)/3'
_refine_ls_weighting_scheme calc
_refine_ls_wR_factor_gt 0.1355
_refine_ls_wR_factor_ref 0.1678
_reflns_number_gt 3234
_reflns_number_total 4465
_reflns_threshold_expression >2sigma(I)
_cod_data_source_file ol4011745_si_008.cif
_cod_data_source_block 4w
_cod_depositor_comments
;
The following automatic conversions were performed:

'_symmetry_cell_setting' value 'Orthorhombic' changed to
'orthorhombic' according to
/home/saulius/struct/CIF-dictionaries/cif_core.dic dictionary named
'cif_core.dic' version 2.3.1 from 2005-06-27.

Automatic conversion script
Id: cif_fix_values 1891 2012-01-12 08:04:46Z andrius 
;
_cod_original_sg_symbol_H-M Pbca
_cod_database_code 1512113

loop_
_symmetry_equiv_pos_as_xyz
'x, y, z'
'-x+1/2, -y, z+1/2'
'-x, y+1/2, -z+1/2'
'x+1/2, -y+1/2, -z'
'-x, -y, -z'
'x-1/2, y, -z-1/2'
'x, -y-1/2, z-1/2'
'-x-1/2, y-1/2, z'

loop_
_atom_site_label
_atom_site_type_symbol
_atom_site_fract_x
_atom_site_fract_y
_atom_site_fract_z
_atom_site_U_iso_or_equiv
_atom_site_adp_type
_atom_site_occupancy
_atom_site_symmetry_multiplicity
_atom_site_calc_flag
_atom_site_refinement_flags
C1 C 0.58370(12) 0.96118(19) 0.59089(4) 0.0135(3) Uani 1 1 d .
C2 C 0.74558(12) 0.89591(18) 0.55313(4) 0.0139(3) Uani 1 1 d .
C3 C 0.79937(12) 0.8081(2) 0.52034(4) 0.0166(3) Uani 1 1 d .
H3 H 0.7550 0.7473 0.5005 0.020 Uiso 1 1 calc R
C4 C 0.91734(13) 0.8117(2) 0.51739(5) 0.0190(3) Uani 1 1 d .
H4 H 0.9525 0.7513 0.4951 0.023 Uiso 1 1 calc R
C5 C 0.93562(13) 0.9817(2) 0.57451(5) 0.0183(3) Uani 1 1 d .
H5 H 0.9824 1.0448 0.5931 0.022 Uiso 1 1 calc R
C6 C 0.81593(12) 0.98471(19) 0.58070(4) 0.0146(3) Uani 1 1 d .
C7 C 0.76483(12) 1.07793(19) 0.61531(4) 0.0152(3) Uani 1 1 d .
C8 C 0.58838(13) 1.15408(19) 0.65266(4) 0.0166(3) Uani 1 1 d .
H8A H 0.5064 1.1666 0.6447 0.020 Uiso 1 1 calc R
H8B H 0.6233 1.2644 0.6524 0.020 Uiso 1 1 calc R
C9 C 0.59349(13) 1.08893(19) 0.69774(4) 0.0159(3) Uani 1 1 d .
C10 C 0.68764(13) 1.0059(2) 0.71412(5) 0.0234(4) Uani 1 1 d .
H10 H 0.7487 0.9742 0.6958 0.028 Uiso 1 1 calc R
C11 C 0.69308(15) 0.9688(2) 0.75721(5) 0.0288(4) Uani 1 1 d .
H11 H 0.7578 0.9118 0.7682 0.035 Uiso 1 1 calc R
C12 C 0.60509(16) 1.0143(2) 0.78417(5) 0.0280(4) Uani 1 1 d .
H12 H 0.6104 0.9923 0.8138 0.034 Uiso 1 1 calc R
C13 C 0.50931(16) 1.0918(2) 0.76786(5) 0.0294(4) Uani 1 1 d .
H13 H 0.4474 1.1204 0.7862 0.035 Uiso 1 1 calc R
C14 C 0.50324(14) 1.1281(2) 0.72477(5) 0.0232(4) Uani 1 1 d .
H14 H 0.4366 1.1803 0.7137 0.028 Uiso 1 1 calc R
C15 C 0.45850(12) 0.93729(19) 0.59836(4) 0.0142(3) Uani 1 1 d .
C16 C 0.37949(12) 0.9859(2) 0.56741(5) 0.0170(3) Uani 1 1 d .
H16 H 0.4049 1.0426 0.5428 0.020 Uiso 1 1 calc R
C17 C 0.26335(13) 0.9510(2) 0.57286(5) 0.0180(3) Uani 1 1 d .
H17 H 0.2090 0.9857 0.5522 0.022 Uiso 1 1 calc R
C18 C 0.22680(13) 0.8659(2) 0.60835(5) 0.0184(3) Uani 1 1 d .
H18 H 0.1475 0.8403 0.6116 0.022 Uiso 1 1 calc R
C19 C 0.30495(13) 0.8174(2) 0.63925(5) 0.0188(3) Uani 1 1 d .
H19 H 0.2791 0.7591 0.6636 0.023 Uiso 1 1 calc R
C20 C 0.42084(13) 0.85399(19) 0.63456(4) 0.0171(3) Uani 1 1 d .
H20 H 0.4744 0.8225 0.6559 0.021 Uiso 1 1 calc R
N1 N 0.64560(10) 1.05500(16) 0.61963(4) 0.0142(3) Uani 1 1 d .
N2 N 0.62727(10) 0.88828(16) 0.55800(4) 0.0147(3) Uani 1 1 d .
N3 N 0.98686(11) 0.89592(18) 0.54431(4) 0.0207(3) Uani 1 1 d .
O1 O 0.81729(9) 1.16873(15) 0.63929(3) 0.0203(3) Uani 1 1 d .

loop_
_atom_site_aniso_label
_atom_site_aniso_U_11
_atom_site_aniso_U_22
_atom_site_aniso_U_33
_atom_site_aniso_U_23
_atom_site_aniso_U_13
_atom_site_aniso_U_12
C1 0.0117(6) 0.0143(8) 0.0145(6) 0.0025(5) -0.0027(5) -0.0002(5)
C2 0.0125(6) 0.0145(8) 0.0148(6) 0.0040(5) -0.0010(5) -0.0005(5)
C3 0.0162(7) 0.0175(9) 0.0162(6) 0.0013(6) 0.0005(5) -0.0001(6)
C4 0.0172(7) 0.0206(9) 0.0193(6) 0.0027(6) 0.0026(5) 0.0024(6)
C5 0.0142(7) 0.0201(9) 0.0207(7) 0.0035(6) -0.0024(5) -0.0022(6)
C6 0.0127(6) 0.0153(8) 0.0158(6) 0.0037(5) -0.0005(5) -0.0006(5)
C7 0.0148(6) 0.0159(8) 0.0150(6) 0.0038(5) -0.0026(5) -0.0026(6)
C8 0.0175(7) 0.0147(8) 0.0176(6) -0.0023(5) -0.0009(5) 0.0022(6)
C9 0.0177(7) 0.0140(8) 0.0161(6) -0.0013(5) -0.0010(5) -0.0030(6)
C10 0.0193(8) 0.0310(10) 0.0198(7) 0.0055(7) 0.0009(5) 0.0020(7)
C11 0.0270(9) 0.0353(11) 0.0242(8) 0.0099(7) -0.0053(6) -0.0031(8)
C12 0.0394(10) 0.0274(10) 0.0172(7) 0.0011(7) -0.0023(6) -0.0112(8)
C13 0.0379(10) 0.0289(11) 0.0214(7) -0.0059(7) 0.0098(7) -0.0017(8)
C14 0.0240(8) 0.0233(9) 0.0224(7) -0.0023(6) 0.0039(6) 0.0032(7)
C15 0.0119(6) 0.0146(8) 0.0160(6) -0.0025(5) 0.0001(5) 0.0004(5)
C16 0.0154(7) 0.0187(8) 0.0167(6) 0.0007(6) -0.0010(5) -0.0006(6)
C17 0.0135(6) 0.0202(9) 0.0202(6) -0.0012(6) -0.0043(5) 0.0017(6)
C18 0.0123(6) 0.0191(9) 0.0238(7) -0.0037(6) 0.0013(5) -0.0003(6)
C19 0.0174(7) 0.0196(9) 0.0194(7) 0.0004(6) 0.0034(5) 0.0003(6)
C20 0.0153(7) 0.0198(9) 0.0161(6) 0.0007(6) -0.0004(5) 0.0028(6)
N1 0.0132(6) 0.0153(7) 0.0141(5) -0.0007(5) -0.0008(4) -0.0003(5)
N2 0.0113(5) 0.0169(7) 0.0158(5) 0.0010(5) -0.0004(4) -0.0001(5)
N3 0.0136(6) 0.0257(8) 0.0227(6) 0.0021(5) 0.0005(5) 0.0004(5)
O1 0.0195(5) 0.0225(7) 0.0190(5) -0.0016(4) -0.0024(4) -0.0076(5)

loop_
_atom_type_symbol
_atom_type_description
_atom_type_scat_dispersion_real
_atom_type_scat_dispersion_imag
_atom_type_scat_source
C C 0.0033 0.0016 'International Tables Vol C Tables 4.2.6.8 and 6.1.1.4'
H H 0.0000 0.0000 'International Tables Vol C Tables 4.2.6.8 and 6.1.1.4'
N N 0.0061 0.0033 'International Tables Vol C Tables 4.2.6.8 and 6.1.1.4'
O O 0.0106 0.0060 'International Tables Vol C Tables 4.2.6.8 and 6.1.1.4'

loop_
_geom_angle_atom_site_label_1
_geom_angle_atom_site_label_2
_geom_angle_atom_site_label_3
_geom_angle
N2 C1 N1 124.88(13)
N2 C1 C15 116.58(12)
N1 C1 C15 118.52(12)
N2 C2 C6 122.44(13)
N2 C2 C3 120.01(13)
C6 C2 C3 117.52(13)
C4 C3 C2 118.88(14)
C4 C3 H3 120.6
C2 C3 H3 120.6
N3 C4 C3 124.20(14)
N3 C4 H4 117.9
C3 C4 H4 117.9
N3 C5 C6 123.69(14)
N3 C5 H5 118.2
C6 C5 H5 118.2
C2 C6 C5 119.00(14)
C2 C6 C7 119.89(13)
C5 C6 C7 121.11(13)
O1 C7 N1 120.92(13)
O1 C7 C6 125.22(14)
N1 C7 C6 113.86(12)
N1 C8 C9 116.55(12)
N1 C8 H8A 108.2
C9 C8 H8A 108.2
N1 C8 H8B 108.2
C9 C8 H8B 108.2
H8A C8 H8B 107.3
C10 C9 C14 118.83(14)
C10 C9 C8 123.40(13)
C14 C9 C8 117.50(14)
C9 C10 C11 120.32(16)
C9 C10 H10 119.8
C11 C10 H10 119.8
C12 C11 C10 120.42(17)
C12 C11 H11 119.8
C10 C11 H11 119.8
C11 C12 C13 119.59(16)
C11 C12 H12 120.2
C13 C12 H12 120.2
C12 C13 C14 120.12(16)
C12 C13 H13 119.9
C14 C13 H13 119.9
C9 C14 C13 120.63(16)
C9 C14 H14 119.7
C13 C14 H14 119.7
C16 C15 C20 120.06(13)
C16 C15 C1 119.75(13)
C20 C15 C1 119.96(12)
C17 C16 C15 119.61(14)
C17 C16 H16 120.2
C15 C16 H16 120.2
C18 C17 C16 120.09(13)
C18 C17 H17 120.0
C16 C17 H17 120.0
C17 C18 C19 120.54(14)
C17 C18 H18 119.7
C19 C18 H18 119.7
C20 C19 C18 119.93(14)
C20 C19 H19 120.0
C18 C19 H19 120.0
C19 C20 C15 119.75(13)
C19 C20 H20 120.1
C15 C20 H20 120.1
C1 N1 C7 121.50(12)
C1 N1 C8 121.94(12)
C7 N1 C8 116.03(12)
C1 N2 C2 117.06(12)
C5 N3 C4 116.69(13)

loop_
_geom_bond_atom_site_label_1
_geom_bond_atom_site_label_2
_geom_bond_distance
C1 N2 1.2964(18)
C1 N1 1.3866(18)
C1 C15 1.4860(19)
C2 N2 1.3842(18)
C2 C6 1.395(2)
C2 C3 1.403(2)
C3 C4 1.3737(19)
C3 H3 0.9500
C4 N3 1.358(2)
C4 H4 0.9500
C5 N3 1.322(2)
C5 C6 1.4041(19)
C5 H5 0.9500
C6 C7 1.455(2)
C7 O1 1.2214(18)
C7 N1 1.4042(18)
C8 N1 1.4754(18)
C8 C9 1.515(2)
C8 H8A 0.9900
C8 H8B 0.9900
C9 C10 1.387(2)
C9 C14 1.387(2)
C10 C11 1.389(2)
C10 H10 0.9500
C11 C12 1.379(3)
C11 H11 0.9500
C12 C13 1.380(3)
C12 H12 0.9500
C13 C14 1.388(2)
C13 H13 0.9500
C14 H14 0.9500
C15 C16 1.3951(19)
C15 C20 1.397(2)
C16 C17 1.390(2)
C16 H16 0.9500
C17 C18 1.382(2)
C17 H17 0.9500
C18 C19 1.387(2)
C18 H18 0.9500
C19 C20 1.387(2)
C19 H19 0.9500
C20 H20 0.9500
